data_7126730
loop_
_publ_author_name
'Yuan, Hairui'
'Du, Yuanbo'
'Liu, Fengting'
'Guo, Lirong'
'Sun, Qianyu'
'Feng, Lei'
'Gao, Hongyin'

_publ_section_title
;
 Tandem approach to NOBIN analogues from arylhydroxylamines and
 diaryliodonium salts via [3,3]-sigmatropic rearrangement.
;
_journal_issue 59
_journal_name_full 'Chemical communications (Cambridge, England)'
_journal_page_first 8226
_journal_page_last 8229
_journal_paper_doi 10.1039/d0cc02919j
_journal_volume 56
_journal_year 2020
_chemical_absolute_configuration syn
_chemical_formula_moiety 'C23 H15 Br2 N O2'
_chemical_formula_sum 'C23 H15 Br2 N O2'
_chemical_formula_weight 497.18
_space_group_crystal_system orthorhombic
_space_group_IT_number 19
_space_group_name_Hall 'P 2ac 2ab'
_space_group_name_H-M_alt 'P 21 21 21'
_atom_sites_solution_hydrogens geom
_atom_sites_solution_primary dual
_audit_creation_date 2019-12-27
_audit_creation_method
;
Olex2 1.2
(compiled 2018.05.29 svn.r3508 for OlexSys, GUI svn.r5506)
;
_audit_update_record
;
2019-12-30 deposited with the CCDC.	2020-06-10 downloaded from the CCDC.
;
_cell_angle_alpha 90
_cell_angle_beta 90
_cell_angle_gamma 90
_cell_formula_units_Z 4
_cell_length_a 8.98050(10)
_cell_length_b 11.7542(2)
_cell_length_c 18.4054(3)
_cell_measurement_reflns_used 10629
_cell_measurement_temperature 293(2)
_cell_measurement_theta_max 75.6820
_cell_measurement_theta_min 4.4240
_cell_volume 1942.85(5)
_computing_cell_refinement 'CrysAlisPro 1.171.40.25a (Rigaku OD, 2018)'
_computing_data_collection 'CrysAlisPro 1.171.40.25a (Rigaku OD, 2018)'
_computing_data_reduction 'CrysAlisPro 1.171.40.25a (Rigaku OD, 2018)'
_computing_molecular_graphics 'Olex2 (Dolomanov et al., 2009)'
_computing_publication_material 'Olex2 (Dolomanov et al., 2009)'
_computing_structure_refinement 'ShelXL (Sheldrick, 2015)'
_computing_structure_solution 'ShelXT (Sheldrick, 2015)'
_diffrn_ambient_temperature 293(2)
_diffrn_detector 'CCD plate'
_diffrn_detector_area_resol_mean 10.0000
_diffrn_detector_type HyPix
_diffrn_measured_fraction_theta_full 0.984
_diffrn_measured_fraction_theta_max 0.999
_diffrn_measurement_details
;
List of Runs (angles in degrees, time in seconds):

  # Type    Start    End  Width  t~exp~   \w     \q     \k     \f   Frames
#--------------------------------------------------------------------------
  1  \w   -118.00 -65.00   1.00    0.12    --  -48.45-137.00 -58.00   53
  2  \w   -102.00 -67.00   1.00    0.12    --  -48.45-132.00 118.00   35
  3  \w    -92.00 -39.00   1.00    0.12    --  -48.45 137.00   4.00   53
  4  \w     43.00  68.00   1.00    0.12    --   48.45-132.00 118.00   25
  5  \w     46.00  71.00   1.00    0.12    --   48.45-137.00 -58.00   25
  6  \w   -101.00 -75.00   1.00    0.60    --  -86.25-137.00 -58.00   26
  7  \w    -97.00 -17.00   1.00    0.60    --  -86.25 132.00-171.00   80
  8  \w     72.00  98.00   1.00    0.60    --  106.49-137.00 -58.00   26
  9  \w     35.00  88.00   1.00    0.60    --  106.49-132.00 118.00   53
 10  \w     92.00 170.00   1.00    0.60    --  106.49 137.00   4.00   78
 11  \w     91.00 176.00   1.00    0.60    --  106.49 132.00-171.00   85
 12  \w     91.00 122.00   1.00    0.60    --  106.49-132.00 118.00   31
 13  \w    -61.00  26.00   1.00    0.12    --  -48.45  19.00  30.00   87
 14  \w    -49.00 -22.00   1.00    0.12    --  -48.45 132.00-171.00   27
 15  \w     27.00 120.00   1.00    0.12    --   48.45  77.00 -90.00   93
 16  \w   -158.00 -74.00   1.00    0.60    --  -86.25 -38.00 -60.00   84
 17  \w     34.00 106.00   1.00    0.60    --  106.49 -99.00 -30.00   72
 18  \w     92.00 177.00   1.00    0.60    --  106.49 125.00-120.00   85
 19  \w     34.00  64.00   1.00    0.60    --  106.49 -38.00-120.00   30
 20  \w    139.00 175.00   1.00    0.60    --  106.49 125.00 120.00   36
 21  \w     98.00 134.00   1.00    0.60    --  106.49 125.00 120.00   36
 22  \w     36.00 101.00   1.00    0.60    --  106.49 -99.00-150.00   65
 23  \w     76.00 118.00   1.00    0.60    --  106.49 -38.00-120.00   42
 24  \w     84.00 178.00   1.00    0.60    --  106.49  77.00  90.00   94
 25  \w     34.00 120.00   1.00    0.60    --  106.49 -38.00  60.00   86
;
_diffrn_measurement_device 'four-circle diffractometer'
_diffrn_measurement_device_type 'XtaLAB Synergy, Dualflex, HyPix'
_diffrn_measurement_method '\w scans'
_diffrn_measurement_specimen_support 'Mitegen 50um'
_diffrn_orient_matrix_type 'CrysAlisPro convention (1999,Acta A55,543-557)'
_diffrn_orient_matrix_UB_11 -0.0240420000
_diffrn_orient_matrix_UB_12 0.1162621000
_diffrn_orient_matrix_UB_13 0.0367600000
_diffrn_orient_matrix_UB_21 -0.0410298000
_diffrn_orient_matrix_UB_22 -0.0604601000
_diffrn_orient_matrix_UB_23 0.0715415000
_diffrn_orient_matrix_UB_31 0.1648358000
_diffrn_orient_matrix_UB_32 0.0019251000
_diffrn_orient_matrix_UB_33 0.0231566000
_diffrn_radiation_collimation 0.3
_diffrn_radiation_monochromator mirror
_diffrn_radiation_probe x-ray
_diffrn_radiation_type CuK\a
_diffrn_radiation_wavelength 1.54184
_diffrn_reflns_av_R_equivalents 0.0688
_diffrn_reflns_av_unetI/netI 0.0460
_diffrn_reflns_Laue_measured_fraction_full 0.984
_diffrn_reflns_Laue_measured_fraction_max 0.999
_diffrn_reflns_limit_h_max 10
_diffrn_reflns_limit_h_min -8
_diffrn_reflns_limit_k_max 14
_diffrn_reflns_limit_k_min -13
_diffrn_reflns_limit_l_max 21
_diffrn_reflns_limit_l_min -21
_diffrn_reflns_number 18763
_diffrn_reflns_point_group_measured_fraction_full 0.983
_diffrn_reflns_point_group_measured_fraction_max 0.998
_diffrn_reflns_theta_full 67.684
_diffrn_reflns_theta_max 67.064
_diffrn_reflns_theta_min 4.463
_diffrn_source 'micro-focus sealed X-ray tube'
_diffrn_source_current 24.0
_diffrn_source_power 1.2
_diffrn_source_target Mo
_diffrn_source_type 'PhotonJet (Cu) X-ray Source'
_diffrn_source_voltage 50.0
_exptl_absorpt_coefficient_mu 5.447
_exptl_absorpt_correction_T_max 1.00000
_exptl_absorpt_correction_T_min 0.69690
_exptl_absorpt_correction_type multi-scan
_exptl_absorpt_process_details
;
CrysAlisPro 1.171.40.25a (Rigaku Oxford Diffraction, 2018)
Empirical absorption correction using spherical harmonics,
 implemented in SCALE3 ABSPACK scaling algorithm.
;
_exptl_crystal_colour 'clear light colourless'
_exptl_crystal_colour_lustre clear
_exptl_crystal_colour_modifier light
_exptl_crystal_colour_primary colourless
_exptl_crystal_density_diffrn 1.700
_exptl_crystal_description block
_exptl_crystal_F_000 984
_exptl_crystal_size_max 0.05
_exptl_crystal_size_mid 0.04
_exptl_crystal_size_min 0.02
_refine_diff_density_max 0.361
_refine_diff_density_min -0.289
_refine_diff_density_rms 0.064
_refine_ls_abs_structure_details
;
 Flack x determined using 1286 quotients [(I+)-(I-)]/[(I+)+(I-)]
 (Parsons and Flack (2004), Acta Cryst. A60, s61).
;
_refine_ls_abs_structure_Flack -0.083(17)
_refine_ls_extinction_method none
_refine_ls_goodness_of_fit_ref 1.062
_refine_ls_hydrogen_treatment constr
_refine_ls_matrix_type full
_refine_ls_number_parameters 254
_refine_ls_number_reflns 3460
_refine_ls_number_restraints 0
_refine_ls_restrained_S_all 1.062
_refine_ls_R_factor_all 0.0379
_refine_ls_R_factor_gt 0.0313
_refine_ls_shift/su_max 0.001
_refine_ls_shift/su_mean 0.000
_refine_ls_structure_factor_coef Fsqd
_refine_ls_weighting_details 'w=1/[\s^2^(Fo^2^)+(0.0343P)^2^+1.1482P] where P=(Fo^2^+2Fc^2^)/3'
_refine_ls_weighting_scheme calc
_refine_ls_wR_factor_gt 0.0735
_refine_ls_wR_factor_ref 0.0832
_reflns_Friedel_coverage 0.738
_reflns_Friedel_fraction_full 0.982
_reflns_Friedel_fraction_max 0.997
_reflns_number_gt 3194
_reflns_number_total 3460
_reflns_threshold_expression 'I > 2\s(I)'
_cod_data_source_file d0cc02919j2.cif
_cod_data_source_block 191227b
_cod_depositor_comments 'Adding full bibliography for 7126729--7126730.cif.'
_cod_database_code 7126730
_shelxl_version_number 2013-4
_chemical_oxdiff_usercomment BrCNO
_shelx_space_group_comment
;
The symmetry employed for this shelxl refinement is uniquely defined
by the following loop, which should always be used as a source of
symmetry information in preference to the above space-group names.
They are only intended as comments.
;
_reflns_odcompleteness_completeness 99.85
_reflns_odcompleteness_iscentric 1
_reflns_odcompleteness_theta 66.97
_olex2_refinement_description
;
1. Fixed Uiso
 At 1.2 times of:
  All C(H) groups, All N(H) groups
 At 1.5 times of:
  All O(H) groups
2.a Aromatic/amide H refined with riding coordinates:
 N1(H1A), C5(H5), C6(H6), C7(H7), C11(H11), C12(H12), C14(H14), C15(H15),
 C18(H18), C19(H19), C20(H20), C21(H21), C22(H22), C23(H23)
2.b Idealised tetrahedral OH refined as rotating group:
 O1(H1)
;
_olex2_submission_special_instructions 'No special instructions were received'
_oxdiff_exptl_absorpt_empirical_details
;
Empirical correction (ABSPACK) includes:
- Absorption correction using spherical harmonics
- Frame scaling
;
_oxdiff_exptl_absorpt_empirical_full_max 1.500
_oxdiff_exptl_absorpt_empirical_full_min 0.740

loop_
_space_group_symop_operation_xyz
'x, y, z'
'-x+1/2, -y, z+1/2'
'-x, y+1/2, -z+1/2'
'x+1/2, -y+1/2, -z'

loop_
_atom_site_label
_atom_site_type_symbol
_atom_site_fract_x
_atom_site_fract_y
_atom_site_fract_z
_atom_site_U_iso_or_equiv
_atom_site_adp_type
_atom_site_occupancy
_atom_site_site_symmetry_order
_atom_site_calc_flag
_atom_site_refinement_flags_posn
_atom_site_refinement_flags_adp
_atom_site_refinement_flags_occupancy
_atom_site_disorder_assembly
_atom_site_disorder_group
Br1 Br 0.77096(7) 0.23761(5) 0.47575(3) 0.05340(19) Uani 1 1 d . . . . .
Br2 Br 0.36157(8) -0.07385(6) 0.59142(5) 0.0680(2) Uani 1 1 d . . . . .
O1 O 0.6494(5) 0.2198(4) 0.7522(2) 0.0525(10) Uani 1 1 d . . . . .
H1 H 0.5943 0.1895 0.7820 0.079 Uiso 1 1 calc GR . . . .
O2 O 0.5297(4) 0.5958(4) 0.6533(2) 0.0524(10) Uani 1 1 d . . . . .
N1 N 0.6153(5) 0.4524(4) 0.5832(3) 0.0402(10) Uani 1 1 d . . . . .
H1A H 0.5889 0.4042 0.5505 0.048 Uiso 1 1 calc R . . . .
C1 C 0.4214(5) 0.5750(4) 0.5358(3) 0.0384(11) Uani 1 1 d . . . . .
C2 C 0.5229(5) 0.5413(4) 0.5967(3) 0.0364(11) Uani 1 1 d . . . . .
C3 C 0.6711(6) 0.1782(4) 0.5581(3) 0.0360(11) Uani 1 1 d . . . . .
C4 C 1.0385(6) 0.4054(5) 0.6779(3) 0.0444(13) Uani 1 1 d . . . . .
C5 C 0.5731(6) 0.0897(5) 0.5455(3) 0.0419(12) Uani 1 1 d . . . . .
H5 H 0.5568 0.0611 0.4991 0.050 Uiso 1 1 calc R . . . .
C6 C 0.9841(7) 0.5142(5) 0.6601(4) 0.0520(15) Uani 1 1 d . . . . .
H6 H 1.0437 0.5777 0.6682 0.062 Uiso 1 1 calc R . . . .
C7 C 0.8470(7) 0.5281(5) 0.6314(3) 0.0450(13) Uani 1 1 d . . . . .
H7 H 0.8142 0.6007 0.6192 0.054 Uiso 1 1 calc R . . . .
C8 C 0.6226(6) 0.1753(5) 0.6849(3) 0.0400(12) Uani 1 1 d . . . . .
C9 C 0.6979(5) 0.2255(4) 0.6263(2) 0.0344(10) Uani 1 1 d . . . . .
C10 C 0.7528(5) 0.4334(4) 0.6196(3) 0.0359(10) Uani 1 1 d . . . . .
C11 C 0.5242(6) 0.0853(5) 0.6746(3) 0.0420(12) Uani 1 1 d . . . . .
H11 H 0.4754 0.0524 0.7139 0.050 Uiso 1 1 calc R . . . .
C12 C 0.2948(7) 0.6390(5) 0.5530(4) 0.0491(14) Uani 1 1 d . . . . .
H12 H 0.2702 0.6524 0.6014 0.059 Uiso 1 1 calc R . . . .
C13 C 0.9458(6) 0.3088(5) 0.6662(3) 0.0376(11) Uani 1 1 d . . . . .
C14 C 0.4561(7) 0.5556(5) 0.4644(3) 0.0497(14) Uani 1 1 d . . . . .
H14 H 0.5384 0.5113 0.4526 0.060 Uiso 1 1 calc R . . . .
C15 C 0.2454(9) 0.6645(5) 0.4265(4) 0.0662(19) Uani 1 1 d . . . . .
H15 H 0.1870 0.6952 0.3896 0.079 Uiso 1 1 calc R . . . .
C16 C 0.5005(6) 0.0460(5) 0.6056(3) 0.0434(13) Uani 1 1 d . . . . .
C17 C 0.7985(6) 0.3250(4) 0.6373(3) 0.0341(10) Uani 1 1 d . . . . .
C18 C 1.1839(6) 0.3888(7) 0.7064(4) 0.0589(17) Uani 1 1 d . . . . .
H18 H 1.2444 0.4514 0.7158 0.071 Uiso 1 1 calc R . . . .
C19 C 1.2351(7) 0.2825(7) 0.7199(3) 0.0637(18) Uani 1 1 d . . . . .
H19 H 1.3314 0.2726 0.7374 0.076 Uiso 1 1 calc R . . . .
C20 C 0.3690(8) 0.6020(6) 0.4096(4) 0.0645(18) Uani 1 1 d . . . . .
H20 H 0.3947 0.5904 0.3612 0.077 Uiso 1 1 calc R . . . .
C21 C 1.1453(8) 0.1882(7) 0.7080(4) 0.0621(18) Uani 1 1 d . . . . .
H21 H 1.1821 0.1159 0.7181 0.075 Uiso 1 1 calc R . . . .
C22 C 1.0036(7) 0.2000(6) 0.6818(3) 0.0501(14) Uani 1 1 d . . . . .
H22 H 0.9451 0.1358 0.6741 0.060 Uiso 1 1 calc R . . . .
C23 C 0.2071(8) 0.6820(5) 0.4986(5) 0.065(2) Uani 1 1 d . . . . .
H23 H 0.1217 0.7230 0.5100 0.078 Uiso 1 1 calc R . . . .

loop_
_atom_site_aniso_label
_atom_site_aniso_U_11
_atom_site_aniso_U_22
_atom_site_aniso_U_33
_atom_site_aniso_U_23
_atom_site_aniso_U_13
_atom_site_aniso_U_12
Br1 0.0730(4) 0.0511(3) 0.0361(3) -0.0009(2) 0.0095(3) -0.0077(3)
Br2 0.0602(4) 0.0530(4) 0.0907(5) -0.0018(4) -0.0079(4) -0.0219(3)
O1 0.058(2) 0.066(3) 0.0334(18) 0.0000(18) 0.0050(17) -0.018(2)
O2 0.054(2) 0.059(3) 0.044(2) -0.0111(19) 0.0014(18) 0.013(2)
N1 0.042(2) 0.035(2) 0.044(2) -0.0080(19) -0.007(2) 0.0041(18)
C1 0.039(2) 0.029(2) 0.047(3) 0.002(2) -0.003(2) 0.000(2)
C2 0.034(2) 0.036(3) 0.039(3) 0.001(2) 0.003(2) 0.001(2)
C3 0.040(3) 0.033(2) 0.035(3) 0.001(2) 0.000(2) 0.001(2)
C4 0.038(3) 0.061(4) 0.035(3) -0.011(3) 0.002(2) -0.003(3)
C5 0.047(3) 0.036(3) 0.043(3) -0.006(2) -0.009(2) 0.002(2)
C6 0.048(3) 0.049(3) 0.058(4) -0.016(3) 0.002(3) -0.012(3)
C7 0.048(3) 0.038(3) 0.049(3) -0.008(2) 0.001(3) 0.000(2)
C8 0.038(3) 0.041(3) 0.041(3) -0.001(2) 0.004(2) 0.000(2)
C9 0.037(2) 0.034(2) 0.032(2) 0.0025(19) 0.0002(18) 0.001(2)
C10 0.034(2) 0.035(2) 0.039(2) -0.0039(19) 0.000(2) 0.001(2)
C11 0.038(2) 0.044(3) 0.044(3) 0.007(3) 0.004(2) -0.003(2)
C12 0.045(3) 0.038(3) 0.065(4) -0.002(3) -0.009(3) 0.004(3)
C13 0.035(3) 0.046(3) 0.032(3) 0.003(2) 0.003(2) 0.001(2)
C14 0.050(3) 0.058(4) 0.041(3) 0.003(3) -0.004(3) 0.002(3)
C15 0.074(4) 0.043(3) 0.082(5) 0.017(3) -0.033(4) -0.007(3)
C16 0.038(3) 0.034(3) 0.059(4) -0.002(2) -0.005(2) 0.000(2)
C17 0.034(2) 0.037(3) 0.031(2) -0.0002(19) 0.002(2) 0.001(2)
C18 0.037(3) 0.089(5) 0.051(4) -0.016(3) -0.002(3) 0.002(3)
C19 0.039(3) 0.108(6) 0.044(3) -0.006(3) -0.002(2) 0.007(4)
C20 0.075(4) 0.065(4) 0.053(4) 0.016(3) -0.015(4) -0.016(4)
C21 0.055(4) 0.079(5) 0.053(4) 0.020(3) 0.003(3) 0.019(4)
C22 0.044(3) 0.058(4) 0.049(3) 0.007(3) -0.002(3) 0.010(3)
C23 0.052(4) 0.038(3) 0.104(6) -0.003(3) -0.027(4) 0.011(3)

loop_
_atom_type_symbol
_atom_type_description
_atom_type_scat_dispersion_real
_atom_type_scat_dispersion_imag
_atom_type_scat_source
C C 0.0181 0.0091 'International Tables Vol C Tables 4.2.6.8 and 6.1.1.4'
H H 0.0000 0.0000 'International Tables Vol C Tables 4.2.6.8 and 6.1.1.4'
Br Br -0.6763 1.2805 'International Tables Vol C Tables 4.2.6.8 and 6.1.1.4'
N N 0.0311 0.0180 'International Tables Vol C Tables 4.2.6.8 and 6.1.1.4'
O O 0.0492 0.0322 'International Tables Vol C Tables 4.2.6.8 and 6.1.1.4'

loop_
_geom_angle_atom_site_label_1
_geom_angle_atom_site_label_2
_geom_angle_atom_site_label_3
_geom_angle
_geom_angle_site_symmetry_1
_geom_angle_site_symmetry_3
_geom_angle_publ_flag
C8 O1 H1 109.5 . . ?
C2 N1 H1A 117.8 . . ?
C2 N1 C10 124.4(4) . . ?
C10 N1 H1A 117.8 . . ?
C12 C1 C2 117.9(5) . . ?
C14 C1 C2 122.3(5) . . ?
C14 C1 C12 119.4(5) . . ?
O2 C2 N1 121.8(5) . . ?
O2 C2 C1 121.9(5) . . ?
N1 C2 C1 116.1(5) . . ?
C5 C3 Br1 116.4(4) . . ?
C5 C3 C9 124.2(5) . . ?
C9 C3 Br1 119.4(4) . . ?
C6 C4 C13 119.1(5) . . ?
C6 C4 C18 122.0(6) . . ?
C18 C4 C13 119.0(6) . . ?
C3 C5 H5 121.8 . . ?
C3 C5 C16 116.4(5) . . ?
C16 C5 H5 121.8 . . ?
C4 C6 H6 119.4 . . ?
C7 C6 C4 121.2(6) . . ?
C7 C6 H6 119.4 . . ?
C6 C7 H7 119.7 . . ?
C6 C7 C10 120.7(6) . . ?
C10 C7 H7 119.7 . . ?
O1 C8 C9 116.8(5) . . ?
O1 C8 C11 121.8(5) . . ?
C11 C8 C9 121.4(5) . . ?
C3 C9 C8 116.2(5) . . ?
C3 C9 C17 122.7(4) . . ?
C8 C9 C17 121.1(4) . . ?
C7 C10 N1 117.9(5) . . ?
C17 C10 N1 121.0(4) . . ?
C17 C10 C7 120.9(5) . . ?
C8 C11 H11 120.6 . . ?
C16 C11 C8 118.8(5) . . ?
C16 C11 H11 120.6 . . ?
C1 C12 H12 120.0 . . ?
C23 C12 C1 119.9(6) . . ?
C23 C12 H12 120.0 . . ?
C4 C13 C17 119.2(5) . . ?
C22 C13 C4 118.5(5) . . ?
C22 C13 C17 122.3(5) . . ?
C1 C14 H14 119.9 . . ?
C1 C14 C20 120.3(6) . . ?
C20 C14 H14 119.9 . . ?
C20 C15 H15 120.0 . . ?
C20 C15 C23 120.0(6) . . ?
C23 C15 H15 120.0 . . ?
C5 C16 Br2 118.4(4) . . ?
C11 C16 Br2 118.7(4) . . ?
C11 C16 C5 122.9(5) . . ?
C10 C17 C9 120.8(4) . . ?
C10 C17 C13 118.9(5) . . ?
C13 C17 C9 120.3(5) . . ?
C4 C18 H18 119.8 . . ?
C19 C18 C4 120.4(7) . . ?
C19 C18 H18 119.8 . . ?
C18 C19 H19 119.6 . . ?
C18 C19 C21 120.7(6) . . ?
C21 C19 H19 119.6 . . ?
C14 C20 H20 119.9 . . ?
C15 C20 C14 120.2(7) . . ?
C15 C20 H20 119.9 . . ?
C19 C21 H21 119.5 . . ?
C22 C21 C19 121.0(7) . . ?
C22 C21 H21 119.5 . . ?
C13 C22 H22 119.8 . . ?
C21 C22 C13 120.4(6) . . ?
C21 C22 H22 119.8 . . ?
C12 C23 C15 120.1(7) . . ?
C12 C23 H23 119.9 . . ?
C15 C23 H23 119.9 . . ?

loop_
_geom_bond_atom_site_label_1
_geom_bond_atom_site_label_2
_geom_bond_distance
_geom_bond_site_symmetry_2
_geom_bond_publ_flag
Br1 C3 1.895(5) . ?
Br2 C16 1.899(5) . ?
O1 H1 0.8200 . ?
O1 C8 1.366(7) . ?
O2 C2 1.225(7) . ?
N1 H1A 0.8600 . ?
N1 C2 1.358(7) . ?
N1 C10 1.422(7) . ?
C1 C2 1.497(7) . ?
C1 C12 1.400(8) . ?
C1 C14 1.370(8) . ?
C3 C5 1.383(7) . ?
C3 C9 1.393(7) . ?
C4 C6 1.409(9) . ?
C4 C13 1.424(8) . ?
C4 C18 1.421(8) . ?
C5 H5 0.9300 . ?
C5 C16 1.383(8) . ?
C6 H6 0.9300 . ?
C6 C7 1.349(9) . ?
C7 H7 0.9300 . ?
C7 C10 1.415(8) . ?
C8 C9 1.404(7) . ?
C8 C11 1.391(8) . ?
C9 C17 1.491(7) . ?
C10 C17 1.378(7) . ?
C11 H11 0.9300 . ?
C11 C16 1.369(8) . ?
C12 H12 0.9300 . ?
C12 C23 1.371(9) . ?
C13 C17 1.438(7) . ?
C13 C22 1.410(8) . ?
C14 H14 0.9300 . ?
C14 C20 1.388(9) . ?
C15 H15 0.9300 . ?
C15 C20 1.367(11) . ?
C15 C23 1.386(11) . ?
C18 H18 0.9300 . ?
C18 C19 1.354(10) . ?
C19 H19 0.9300 . ?
C19 C21 1.388(11) . ?
C20 H20 0.9300 . ?
C21 H21 0.9300 . ?
C21 C22 1.368(9) . ?
C22 H22 0.9300 . ?
C23 H23 0.9300 . ?
